data_4089507
loop_
_publ_author_name
'Honz\'i\<cek, Jan'
'Vinkl\'arek, Jarom\'ir'
'Erben, Milan'
'Lodinsk\'y, Jakub'
'Dost\'al, Libor'
'Pad\<elkov\'a, Zde\<nka'

_publ_section_title
;
 Toward the Synthesis of Indenyl Molybdenum Compound
 [(\h3-Ind)(\h5-Cp)Mo(CO)2]: Modified Compounds and Structure of a
 Previously Unrecognized Intermediate
;
_journal_issue 12
_journal_name_full Organometallics
_journal_page_first 3502
_journal_paper_doi 10.1021/om400305z
_journal_volume 32
_journal_year 2013
_chemical_formula_moiety 'C15 H15 Cl5 Mo3 O2'
_chemical_formula_sum 'C15 H15 Cl5 Mo3 O2'
_chemical_formula_weight 692.34
_space_group_IT_number 14
_space_group_name_Hall '-P 2ybc'
_space_group_name_H-M_alt 'P 1 21/c 1'
_symmetry_cell_setting monoclinic
_symmetry_space_group_name_Hall '-P 2ybc'
_symmetry_space_group_name_H-M 'P 1 21/c 1'
_atom_sites_solution_hydrogens geom
_atom_sites_solution_primary direct
_atom_sites_solution_secondary difmap
_audit_creation_method SHELXL-97
_cell_angle_alpha 90
_cell_angle_beta 91.446(5)
_cell_angle_gamma 90
_cell_formula_units_Z 4
_cell_length_a 14.7850(8)
_cell_length_b 10.2589(7)
_cell_length_c 12.4190(9)
_cell_measurement_reflns_used 27679
_cell_measurement_temperature 150(1)
_cell_measurement_theta_max 27.5
_cell_measurement_theta_min 1
_cell_volume 1883.1(2)
_computing_cell_refinement 'COLLECT and DENZO'
_computing_data_collection 'COLLECT (Hooft, 1998) and DENZO (Otwinowski & Minor, 1997)'
_computing_data_reduction 'COLLECT and DENZO'
_computing_molecular_graphics 'PLATON (Spek, 2003)'
_computing_publication_material 'SHELXL-97 (Sheldrick, 2008)'
_computing_structure_refinement 'SHELXL-97 (Sheldrick, 1997)'
_computing_structure_solution 'SIR92 (Altomare et al., 1994)'
_diffrn_ambient_temperature 150(1)
_diffrn_detector_area_resol_mean 9.091
_diffrn_measured_fraction_theta_full 0.997
_diffrn_measured_fraction_theta_max 0.997
_diffrn_measurement_device_type 'Bruker Nonius KappaCCD area detector'
_diffrn_measurement_method '\f and \w scans to fill the Ewald sphere'
_diffrn_radiation_monochromator graphite
_diffrn_radiation_source 'fine-focus sealed tube'
_diffrn_radiation_type MoK\a
_diffrn_radiation_wavelength 0.71073
_diffrn_reflns_av_R_equivalents 0.0639
_diffrn_reflns_av_sigmaI/netI 0.0407
_diffrn_reflns_limit_h_max 19
_diffrn_reflns_limit_h_min -19
_diffrn_reflns_limit_k_max 13
_diffrn_reflns_limit_k_min -13
_diffrn_reflns_limit_l_max 15
_diffrn_reflns_limit_l_min -16
_diffrn_reflns_number 27600
_diffrn_reflns_theta_full 27.50
_diffrn_reflns_theta_max 27.50
_diffrn_reflns_theta_min 2.42
_diffrn_standards_number 0
_exptl_absorpt_coefficient_mu 2.684
_exptl_absorpt_correction_T_max 0.867
_exptl_absorpt_correction_T_min 0.681
_exptl_absorpt_correction_type integration
_exptl_absorpt_process_details
;
Gaussian integration (Coppens, 1970)
;
_exptl_crystal_colour 'dark red'
_exptl_crystal_density_diffrn 2.442
_exptl_crystal_density_method 'not measured'
_exptl_crystal_description needle
_exptl_crystal_F_000 1328
_exptl_crystal_size_max 0.29
_exptl_crystal_size_mid 0.08
_exptl_crystal_size_min 0.07
_refine_diff_density_max 1.133
_refine_diff_density_min -0.674
_refine_diff_density_rms 0.153
_refine_ls_extinction_method none
_refine_ls_goodness_of_fit_ref 1.137
_refine_ls_hydrogen_treatment constr
_refine_ls_matrix_type full
_refine_ls_number_parameters 226
_refine_ls_number_reflns 4317
_refine_ls_number_restraints 0
_refine_ls_restrained_S_all 1.137
_refine_ls_R_factor_all 0.0600
_refine_ls_R_factor_gt 0.0382
_refine_ls_shift/su_max 0.001
_refine_ls_shift/su_mean 0.000
_refine_ls_structure_factor_coef Fsqd
_refine_ls_weighting_details 'calc w=1/[\s^2^(Fo^2^)+(0.0169P)^2^+7.3227P] where P=(Fo^2^+2Fc^2^)/3'
_refine_ls_weighting_scheme calc
_refine_ls_wR_factor_gt 0.0660
_refine_ls_wR_factor_ref 0.0733
_reflns_number_gt 3414
_reflns_number_total 4317
_reflns_threshold_expression >2sigma(I)
_cod_data_source_file om400305z_si_002.cif
_cod_data_source_block 12
_cod_original_sg_symbol_H-M 'P 21/c'
_cod_database_code 4089507

loop_
_symmetry_equiv_pos_as_xyz
'x, y, z'
'-x, y+1/2, -z+1/2'
'-x, -y, -z'
'x, -y-1/2, z-1/2'

loop_
_atom_site_label
_atom_site_type_symbol
_atom_site_fract_x
_atom_site_fract_y
_atom_site_fract_z
_atom_site_U_iso_or_equiv
_atom_site_adp_type
_atom_site_occupancy
_atom_site_symmetry_multiplicity
_atom_site_calc_flag
_atom_site_refinement_flags
Mo3 Mo 0.15919(3) 0.15261(4) 0.32242(3) 0.02060(10) Uani 1 1 d .
Mo2 Mo 0.32747(3) 0.21500(4) 0.39554(3) 0.01862(10) Uani 1 1 d .
Mo1 Mo 0.25534(3) -0.02878(4) 0.44803(3) 0.01989(10) Uani 1 1 d .
Cl2 Cl 0.09232(9) -0.03718(14) 0.40924(11) 0.0316(3) Uani 1 1 d .
Cl3 Cl 0.20790(10) -0.08094(14) 0.62925(10) 0.0344(3) Uani 1 1 d .
Cl4 Cl 0.45694(9) 0.13165(14) 0.29583(11) 0.0349(3) Uani 1 1 d .
Cl1 Cl 0.38542(8) 0.07299(13) 0.54053(11) 0.0298(3) Uani 1 1 d .
Cl5 Cl 0.14496(10) 0.01288(15) 0.16016(10) 0.0388(3) Uani 1 1 d .
O1 O 0.2147(2) 0.1566(3) 0.4727(2) 0.0198(7) Uani 1 1 d .
O2 O 0.2704(2) 0.2072(3) 0.2498(3) 0.0261(8) Uani 1 1 d .
C9 C 0.4245(4) 0.4052(5) 0.3753(5) 0.0369(14) Uani 1 1 d .
H9 H 0.4725 0.4069 0.3284 0.044 Uiso 1 1 d R
C8 C 0.3359(4) 0.4450(5) 0.3525(4) 0.0335(13) Uani 1 1 d .
H8 H 0.3132 0.4782 0.2876 0.040 Uiso 1 1 d R
C5 C 0.3789(4) -0.1414(6) 0.3793(5) 0.0380(14) Uani 1 1 d .
H5 H 0.4368 -0.1057 0.3829 0.046 Uiso 1 1 d R
C6 C 0.3436(4) 0.3739(5) 0.5267(4) 0.0313(12) Uani 1 1 d .
H6 H 0.3285 0.3525 0.5967 0.038 Uiso 1 1 d R
C7 C 0.2866(4) 0.4243(5) 0.4477(4) 0.0311(12) Uani 1 1 d .
H7 H 0.2254 0.4420 0.4556 0.037 Uiso 1 1 d R
C1 C 0.3391(4) -0.2189(6) 0.4603(5) 0.0426(15) Uani 1 1 d .
H1 H 0.3656 -0.2439 0.5258 0.051 Uiso 1 1 d R
C2 C 0.2520(4) -0.2514(5) 0.4218(5) 0.0423(16) Uani 1 1 d .
H2 H 0.2101 -0.3017 0.4579 0.051 Uiso 1 1 d R
C11 C 0.0721(4) 0.3264(6) 0.3934(5) 0.0395(15) Uani 1 1 d .
H11 H 0.0848 0.3555 0.4630 0.047 Uiso 1 1 d R
C15 C 0.1107(4) 0.3732(6) 0.2998(5) 0.0392(15) Uani 1 1 d .
H15 H 0.1527 0.4405 0.2965 0.047 Uiso 1 1 d R
C3 C 0.2383(4) -0.1967(6) 0.3195(5) 0.0404(15) Uani 1 1 d .
H3 H 0.1864 -0.2052 0.2763 0.048 Uiso 1 1 d R
C14 C 0.0775(4) 0.3036(7) 0.2126(5) 0.0443(16) Uani 1 1 d .
H14 H 0.0925 0.3153 0.1410 0.053 Uiso 1 1 d R
C4 C 0.3173(4) -0.1252(6) 0.2934(4) 0.0342(13) Uani 1 1 d .
H4 H 0.3258 -0.0774 0.2308 0.041 Uiso 1 1 d R
C12 C 0.0116(4) 0.2287(7) 0.3631(6) 0.0488(18) Uani 1 1 d .
H12 H -0.0252 0.1827 0.4093 0.059 Uiso 1 1 d R
C10 C 0.4274(4) 0.3615(6) 0.4831(5) 0.0357(13) Uani 1 1 d .
H10 H 0.4788 0.3294 0.5189 0.043 Uiso 1 1 d R
C13 C 0.0162(4) 0.2113(7) 0.2514(6) 0.0488(17) Uani 1 1 d .
H13 H -0.0160 0.1503 0.2104 0.059 Uiso 1 1 d R

loop_
_atom_site_aniso_label
_atom_site_aniso_U_11
_atom_site_aniso_U_22
_atom_site_aniso_U_33
_atom_site_aniso_U_23
_atom_site_aniso_U_13
_atom_site_aniso_U_12
Mo3 0.0185(2) 0.0242(2) 0.0190(2) 0.00449(17) -0.00030(16) -0.00081(17)
Mo2 0.0204(2) 0.0181(2) 0.0174(2) 0.00033(16) 0.00068(16) 0.00100(17)
Mo1 0.0214(2) 0.0172(2) 0.0210(2) -0.00044(17) -0.00036(17) 0.00061(17)
Cl2 0.0296(7) 0.0338(7) 0.0314(7) 0.0034(6) 0.0001(6) -0.0057(6)
Cl3 0.0483(8) 0.0301(7) 0.0249(6) 0.0065(5) 0.0020(6) -0.0049(6)
Cl4 0.0267(6) 0.0388(8) 0.0397(7) -0.0008(6) 0.0117(6) 0.0066(6)
Cl1 0.0275(6) 0.0290(7) 0.0324(7) 0.0062(5) -0.0088(5) -0.0017(5)
Cl5 0.0467(8) 0.0480(9) 0.0215(6) -0.0027(6) -0.0017(6) -0.0156(7)
O1 0.0226(17) 0.0206(17) 0.0161(15) 0.0028(13) 0.0011(14) 0.0026(14)
O2 0.0152(16) 0.031(2) 0.0325(19) -0.0140(16) -0.0030(15) 0.0001(14)
C9 0.041(3) 0.021(3) 0.049(4) -0.008(3) 0.018(3) -0.014(2)
C8 0.061(4) 0.013(3) 0.026(3) 0.002(2) -0.003(3) -0.008(2)
C5 0.030(3) 0.034(3) 0.050(4) -0.004(3) 0.008(3) 0.013(3)
C6 0.045(3) 0.023(3) 0.026(3) -0.007(2) 0.000(3) -0.006(2)
C7 0.043(3) 0.013(2) 0.037(3) -0.007(2) 0.007(3) 0.001(2)
C1 0.046(4) 0.027(3) 0.055(4) -0.001(3) 0.002(3) 0.016(3)
C2 0.054(4) 0.012(3) 0.062(4) -0.005(3) 0.018(3) -0.001(3)
C11 0.037(3) 0.040(4) 0.041(3) 0.008(3) 0.005(3) 0.022(3)
C15 0.029(3) 0.034(3) 0.054(4) 0.013(3) -0.002(3) 0.013(2)
C3 0.044(3) 0.031(3) 0.046(4) -0.021(3) 0.003(3) -0.003(3)
C14 0.042(3) 0.055(4) 0.035(3) 0.024(3) -0.011(3) 0.010(3)
C4 0.043(3) 0.031(3) 0.029(3) -0.010(2) 0.009(3) 0.002(3)
C12 0.023(3) 0.051(4) 0.073(5) 0.028(4) 0.011(3) 0.009(3)
C10 0.035(3) 0.029(3) 0.042(3) -0.001(3) -0.011(3) -0.012(2)
C13 0.025(3) 0.056(4) 0.064(4) 0.012(4) -0.022(3) 0.006(3)

loop_
_atom_type_symbol
_atom_type_description
_atom_type_scat_dispersion_real
_atom_type_scat_dispersion_imag
_atom_type_scat_source
C C 0.0033 0.0016 'International Tables Vol C Tables 4.2.6.8 and 6.1.1.4'
H H 0.0000 0.0000 'International Tables Vol C Tables 4.2.6.8 and 6.1.1.4'
Cl Cl 0.1484 0.1585 'International Tables Vol C Tables 4.2.6.8 and 6.1.1.4'
Mo Mo -1.6832 0.6857 'International Tables Vol C Tables 4.2.6.8 and 6.1.1.4'
O O 0.0106 0.0060 'International Tables Vol C Tables 4.2.6.8 and 6.1.1.4'

loop_
_exptl_crystal_face_index_h
_exptl_crystal_face_index_k
_exptl_crystal_face_index_l
_exptl_crystal_face_perp_dist
0 0 -1 0.013
0 0 1 0.042
-1 0 0 0.072
1 0 0 0.145
0 1 0 0.022
0 -1 0 0.037

loop_
_geom_angle_atom_site_label_1
_geom_angle_atom_site_label_2
_geom_angle_atom_site_label_3
_geom_angle
O2 Mo3 O1 95.31(13)
O2 Mo3 C13 120.5(2)
O1 Mo3 C13 133.0(2)
O2 Mo3 C14 88.28(19)
O1 Mo3 C14 135.0(2)
C13 Mo3 C14 34.6(2)
O2 Mo3 C11 114.90(18)
O1 Mo3 C11 81.60(18)
C13 Mo3 C11 57.1(2)
C14 Mo3 C11 56.8(2)
O2 Mo3 C12 141.30(19)
O1 Mo3 C12 98.7(2)
C13 Mo3 C12 34.4(2)
C14 Mo3 C12 56.8(2)
C11 Mo3 C12 33.9(2)
O2 Mo3 C15 85.91(18)
O1 Mo3 C15 101.73(18)
C13 Mo3 C15 56.5(2)
C14 Mo3 C15 33.6(2)
C11 Mo3 C15 34.0(2)
C12 Mo3 C15 56.0(2)
O2 Mo3 Cl2 140.97(11)
O1 Mo3 Cl2 76.60(10)
C13 Mo3 Cl2 89.97(18)
C14 Mo3 Cl2 124.55(16)
C11 Mo3 Cl2 101.78(15)
C12 Mo3 Cl2 77.59(16)
C15 Mo3 Cl2 133.03(15)
O2 Mo3 Cl5 81.22(10)
O1 Mo3 Cl5 141.93(10)
C13 Mo3 Cl5 77.63(19)
C14 Mo3 Cl5 83.02(18)
C11 Mo3 Cl5 134.30(16)
C12 Mo3 Cl5 107.6(2)
C15 Mo3 Cl5 115.69(16)
Cl2 Mo3 Cl5 82.59(5)
O2 Mo3 Mo2 46.93(10)
O1 Mo3 Mo2 48.39(9)
C13 Mo3 Mo2 151.34(18)
C14 Mo3 Mo2 119.28(16)
C11 Mo3 Mo2 101.56(16)
C12 Mo3 Mo2 133.69(19)
C15 Mo3 Mo2 94.95(15)
Cl2 Mo3 Mo2 114.77(4)
Cl5 Mo3 Mo2 117.95(4)
O2 Mo3 Mo1 91.50(10)
O1 Mo3 Mo1 46.25(9)
C13 Mo3 Mo1 145.17(17)
C14 Mo3 Mo1 178.78(17)
C11 Mo3 Mo1 124.35(15)
C12 Mo3 Mo1 123.75(16)
C15 Mo3 Mo1 147.55(16)
Cl2 Mo3 Mo1 55.20(3)
Cl5 Mo3 Mo1 95.76(4)
Mo2 Mo3 Mo1 61.263(16)
O2 Mo2 O1 94.80(13)
O2 Mo2 C6 134.94(17)
O1 Mo2 C6 86.94(17)
O2 Mo2 C7 100.61(18)
O1 Mo2 C7 85.35(17)
C6 Mo2 C7 34.5(2)
O2 Mo2 C10 134.12(18)
O1 Mo2 C10 118.87(17)
C6 Mo2 C10 34.2(2)
C7 Mo2 C10 56.4(2)
O2 Mo2 C8 82.00(17)
O1 Mo2 C8 115.98(17)
C6 Mo2 C8 57.57(19)
C7 Mo2 C8 34.72(19)
C10 Mo2 C8 56.3(2)
O2 Mo2 C9 100.14(18)
O1 Mo2 C9 140.85(16)
C6 Mo2 C9 57.20(19)
C7 Mo2 C9 56.5(2)
C10 Mo2 C9 34.2(2)
C8 Mo2 C9 33.3(2)
O2 Mo2 Cl1 141.26(11)
O1 Mo2 Cl1 75.78(9)
C6 Mo2 Cl1 82.76(14)
C7 Mo2 Cl1 115.59(14)
C10 Mo2 Cl1 80.60(15)
C8 Mo2 Cl1 136.14(14)
C9 Mo2 Cl1 110.83(16)
O2 Mo2 Cl4 81.07(10)
O1 Mo2 Cl4 142.41(10)
C6 Mo2 Cl4 122.15(15)
C7 Mo2 Cl4 132.21(14)
C10 Mo2 Cl4 88.10(15)
C8 Mo2 Cl4 100.52(15)
C9 Mo2 Cl4 76.05(14)
Cl1 Mo2 Cl4 84.33(5)
O2 Mo2 Mo3 46.83(10)
O1 Mo2 Mo3 47.97(9)
C6 Mo2 Mo3 118.74(14)
C7 Mo2 Mo3 93.94(15)
C10 Mo2 Mo3 150.20(15)
C8 Mo2 Mo3 102.03(15)
C9 Mo2 Mo3 133.89(15)
Cl1 Mo2 Mo3 114.03(3)
Cl4 Mo2 Mo3 118.03(4)
O2 Mo2 Mo1 91.18(11)
O1 Mo2 Mo1 46.07(9)
C6 Mo2 Mo1 119.90(14)
C7 Mo2 Mo1 130.97(14)
C10 Mo2 Mo1 134.46(15)
C8 Mo2 Mo1 160.45(15)
C9 Mo2 Mo1 165.14(15)
Cl1 Mo2 Mo1 55.06(3)
Cl4 Mo2 Mo1 96.46(4)
Mo3 Mo2 Mo1 60.954(16)
O1 Mo1 C2 161.42(19)
O1 Mo1 C1 160.81(19)
C2 Mo1 C1 35.3(2)
O1 Mo1 C5 139.25(18)
C2 Mo1 C5 58.3(2)
C1 Mo1 C5 35.6(2)
O1 Mo1 C3 139.80(19)
C2 Mo1 C3 34.9(2)
C1 Mo1 C3 58.4(2)
C5 Mo1 C3 57.6(2)
O1 Mo1 C4 129.77(17)
C2 Mo1 C4 58.6(2)
C1 Mo1 C4 58.9(2)
C5 Mo1 C4 34.5(2)
C3 Mo1 C4 35.1(2)
O1 Mo1 Cl3 88.44(9)
C2 Mo1 Cl3 84.68(17)
C1 Mo1 Cl3 85.41(17)
C5 Mo1 Cl3 118.33(16)
C3 Mo1 Cl3 115.92(16)
C4 Mo1 Cl3 141.76(15)
O1 Mo1 Cl2 76.59(10)
C2 Mo1 Cl2 85.40(17)
C1 Mo1 Cl2 120.41(17)
C5 Mo1 Cl2 133.22(16)
C3 Mo1 Cl2 75.72(16)
C4 Mo1 Cl2 103.01(15)
Cl3 Mo1 Cl2 82.47(5)
O1 Mo1 Cl1 76.13(10)
C2 Mo1 Cl1 120.14(18)
C1 Mo1 Cl1 85.17(17)
C5 Mo1 Cl1 76.72(16)
C3 Mo1 Cl1 134.28(16)
C4 Mo1 Cl1 104.09(15)
Cl3 Mo1 Cl1 84.33(5)
Cl2 Mo1 Cl1 149.90(5)
O1 Mo1 Mo3 46.27(9)
C2 Mo1 Mo3 124.87(18)
C1 Mo1 Mo3 149.58(17)
C5 Mo1 Mo3 121.06(15)
C3 Mo1 Mo3 93.71(17)
C4 Mo1 Mo3 91.56(15)
Cl3 Mo1 Mo3 120.55(4)
Cl2 Mo1 Mo3 55.17(3)
Cl1 Mo1 Mo3 111.13(3)
O1 Mo1 Mo2 46.48(9)
C2 Mo1 Mo2 149.04(16)
C1 Mo1 Mo2 124.17(16)
C5 Mo1 Mo2 92.89(16)
C3 Mo1 Mo2 121.96(16)
C4 Mo1 Mo2 91.54(14)
Cl3 Mo1 Mo2 122.11(4)
Cl2 Mo1 Mo2 111.37(4)
Cl1 Mo1 Mo2 55.22(3)
Mo3 Mo1 Mo2 57.783(15)
Mo3 Cl2 Mo1 69.62(4)
Mo1 Cl1 Mo2 69.72(4)
Mo1 O1 Mo3 87.48(13)
Mo1 O1 Mo2 87.45(12)
Mo3 O1 Mo2 83.64(11)
Mo3 O2 Mo2 86.25(14)
C8 C9 C10 107.0(5)
C8 C9 Mo2 72.8(3)
C10 C9 Mo2 69.6(3)
C8 C9 H9 126.7
C10 C9 H9 126.4
Mo2 C9 H9 122.7
C9 C8 C7 106.7(5)
C9 C8 Mo2 73.9(3)
C7 C8 Mo2 68.9(3)
C9 C8 H8 126.8
C7 C8 H8 126.5
Mo2 C8 H8 121.9
C4 C5 C1 109.4(6)
C4 C5 Mo1 73.7(3)
C1 C5 Mo1 71.1(3)
C4 C5 H5 124.8
C1 C5 H5 125.7
Mo1 C5 H5 120.9
C10 C6 C7 107.2(5)
C10 C6 Mo2 74.6(3)
C7 C6 Mo2 73.3(3)
C10 C6 H6 126.0
C7 C6 H6 126.8
Mo2 C6 H6 118.0
C6 C7 C8 109.4(5)
C6 C7 Mo2 72.2(3)
C8 C7 Mo2 76.4(3)
C6 C7 H7 125.3
C8 C7 H7 125.4
Mo2 C7 H7 118.0
C2 C1 C5 106.6(6)
C2 C1 Mo1 72.1(3)
C5 C1 Mo1 73.3(3)
C2 C1 H1 126.6
C5 C1 H1 126.8
Mo1 C1 H1 120.2
C3 C2 C1 108.9(6)
C3 C2 Mo1 74.5(3)
C1 C2 Mo1 72.5(3)
C3 C2 H2 125.3
C1 C2 H2 125.8
Mo1 C2 H2 119.6
C12 C11 C15 107.3(6)
C12 C11 Mo3 73.1(4)
C15 C11 Mo3 73.3(3)
C12 C11 H11 126.8
C15 C11 H11 125.9
Mo3 C11 H11 119.1
C14 C15 C11 109.4(6)
C14 C15 Mo3 72.6(4)
C11 C15 Mo3 72.8(3)
C14 C15 H15 125.1
C11 C15 H15 125.5
Mo3 C15 H15 120.7
C2 C3 C4 108.3(6)
C2 C3 Mo1 70.6(3)
C4 C3 Mo1 72.8(3)
C2 C3 H3 125.8
C4 C3 H3 125.9
Mo1 C3 H3 122.1
C15 C14 C13 107.4(6)
C15 C14 Mo3 73.8(3)
C13 C14 Mo3 71.7(3)
C15 C14 H14 126.6
C13 C14 H14 125.9
Mo3 C14 H14 120.3
C5 C4 C3 106.7(5)
C5 C4 Mo1 71.8(3)
C3 C4 Mo1 72.1(3)
C5 C4 H4 127.0
C3 C4 H4 126.2
Mo1 C4 H4 121.4
C11 C12 C13 108.3(6)
C11 C12 Mo3 73.0(3)
C13 C12 Mo3 71.5(3)
C11 C12 H12 125.6
C13 C12 H12 126.1
Mo3 C12 H12 121.2
C6 C10 C9 109.8(5)
C6 C10 Mo2 71.2(3)
C9 C10 Mo2 76.1(3)
C6 C10 H10 125.4
C9 C10 H10 124.9
Mo2 C10 H10 119.3
C12 C13 C14 107.5(6)
C12 C13 Mo3 74.1(3)
C14 C13 Mo3 73.7(3)
C12 C13 H13 126.2
C14 C13 H13 126.2
Mo3 C13 H13 118.4

loop_
_geom_bond_atom_site_label_1
_geom_bond_atom_site_label_2
_geom_bond_distance
Mo3 O2 1.976(3)
Mo3 O1 2.021(3)
Mo3 C13 2.349(5)
Mo3 C14 2.374(5)
Mo3 C11 2.381(6)
Mo3 C12 2.383(6)
Mo3 C15 2.388(6)
Mo3 Cl2 2.4465(14)
Mo3 Cl5 2.4776(14)
Mo3 Mo2 2.7037(6)
Mo3 Mo1 2.7938(6)
Mo2 O2 1.979(3)
Mo2 O1 2.034(3)
Mo2 C6 2.313(5)
Mo2 C7 2.327(5)
Mo2 C10 2.355(5)
Mo2 C8 2.424(5)
Mo2 C9 2.438(5)
Mo2 Cl1 2.4537(13)
Mo2 Cl4 2.4594(13)
Mo2 Mo1 2.8022(6)
Mo1 O1 2.020(3)
Mo1 C2 2.307(5)
Mo1 C1 2.313(6)
Mo1 C5 2.341(5)
Mo1 C3 2.357(6)
Mo1 C4 2.366(5)
Mo1 Cl3 2.4337(14)
Mo1 Cl2 2.4474(14)
Mo1 Cl1 2.4489(13)
C9 C8 1.394(8)
C9 C10 1.412(8)
C9 H9 0.9301
C8 C7 1.420(8)
C8 H8 0.9300
C5 C4 1.396(8)
C5 C1 1.422(9)
C5 H5 0.9302
C6 C10 1.372(8)
C6 C7 1.377(8)
C6 H6 0.9299
C7 H7 0.9300
C1 C2 1.402(9)
C1 H1 0.9300
C2 C3 1.399(9)
C2 H2 0.9299
C11 C12 1.388(9)
C11 C15 1.393(8)
C11 H11 0.9300
C15 C14 1.377(9)
C15 H15 0.9301
C3 C4 1.423(8)
C3 H3 0.9304
C14 C13 1.405(9)
C14 H14 0.9300
C4 H4 0.9300
C12 C13 1.402(10)
C12 H12 0.9301
C10 H10 0.9300
C13 H13 0.9301
